data_1572366
loop_
_publ_author_name
'Pacoste, Laura'
'Ignat'ev, Vladislav Mikhailovich'
'Dominiak, Paulina Maria'
'Zou, Xiaodong'

_publ_section_title
;
 On the structure refinement of metal complexes against 3D electron
 diffraction data using multipolar scattering factors.
;
_journal_issue 5
_journal_name_full IUCrJ
_journal_paper_doi 10.1107/S2052252524006730
_journal_volume 11
_journal_year 2024
_chemical_formula_moiety 'C15 H21 Fe O6'
_chemical_formula_sum 'C15 H21 Fe O6'
_chemical_formula_weight 353.172
_space_group_crystal_system orthorhombic
_space_group_IT_number 61
_space_group_name_Hall '-P 2ac 2ab'
_space_group_name_H-M_alt 'P b c a'
_symmetry_Int_Tables_number 61
_audit_creation_date 2024-04-24
_audit_creation_method
;
Olex2 1.5
(compiled 2024.02.16 svn.r378c4104 for OlexSys, GUI svn.r6928)
;
_cell_angle_alpha 90
_cell_angle_beta 90
_cell_angle_gamma 90
_cell_formula_units_Z 8
_cell_length_a 15.35(5)
_cell_length_b 13.56(7)
_cell_length_c 16.50(5)
_cell_measurement_reflns_used 9267
_cell_measurement_temperature 80(2)
_cell_measurement_theta_max 69.90
_cell_measurement_theta_min 2.70
_cell_volume 3434(2)
_computing_molecular_graphics 'Olex2 1.5 (Dolomanov et al., 2009)'
_computing_publication_material 'Olex2 1.5 (Dolomanov et al., 2009)'
_computing_structure_refinement 'olex2.refine 1.5 (Bourhis et al., 2015)'
_diffrn_ambient_temperature 80(2)
_diffrn_measured_fraction_theta_full 0.9205
_diffrn_measured_fraction_theta_max 0.9186
_diffrn_measurement_device_type 'ThermoFisher Scientific Titan Krios cryo-Transmission Electron Microscope'
_diffrn_measurement_method \b\
_diffrn_radiation_source 'Electron Schottky Gun'
_diffrn_radiation_type synchrotron
_diffrn_radiation_wavelength 0.01967
_diffrn_reflns_av_R_equivalents 0.2170
_diffrn_reflns_av_unetI/netI 0.1017
_diffrn_reflns_Laue_measured_fraction_full 0.9205
_diffrn_reflns_Laue_measured_fraction_max 0.9186
_diffrn_reflns_limit_h_max 17
_diffrn_reflns_limit_h_min -17
_diffrn_reflns_limit_k_max 14
_diffrn_reflns_limit_k_min -14
_diffrn_reflns_limit_l_max 19
_diffrn_reflns_limit_l_min -19
_diffrn_reflns_number 37312
_diffrn_reflns_point_group_measured_fraction_full 0.9205
_diffrn_reflns_point_group_measured_fraction_max 0.9186
_diffrn_reflns_theta_full 0.6634
_diffrn_reflns_theta_max 0.66
_diffrn_reflns_theta_min 0.07
_diffrn_standards_interval_count 0
_diffrn_standards_interval_time 0
_diffrn_standards_number 0
_exptl_absorpt_coefficient_mu 0.000
_exptl_absorpt_correction_type empirical
_exptl_crystal_colour red
_exptl_crystal_density_diffrn 1.366
_exptl_crystal_description plate
_exptl_crystal_F_000 542.168
_exptl_crystal_size_max 0.0005
_exptl_crystal_size_mid 0.0005
_exptl_crystal_size_min 0.0001
_refine_diff_density_max 0.9240
_refine_diff_density_min -1.0765
_refine_diff_density_rms 0.2977
_refine_ls_d_res_high 0.8494
_refine_ls_d_res_low 8.6530
_refine_ls_extinction_method none
_refine_ls_goodness_of_fit_ref 1.2582
_refine_ls_hydrogen_treatment constr
_refine_ls_matrix_type full
_refine_ls_number_constraints 30
_refine_ls_number_parameters 205
_refine_ls_number_reflns 2687
_refine_ls_number_restraints 0
_refine_ls_restrained_S_all 1.2582
_refine_ls_R_factor_all 0.2279
_refine_ls_R_factor_gt 0.1936
_refine_ls_shift/su_max -0.0006
_refine_ls_shift/su_mean 0.0000
_refine_ls_structure_factor_coef Fsqd
_refine_ls_weighting_details 'w=1/[\s^2^(Fo^2^)+(0.2155P)^2^+2.1700P] where P=(Fo^2^+2Fc^2^)/3'
_refine_ls_weighting_scheme calc
_refine_ls_wR_factor_gt 0.4551
_refine_ls_wR_factor_ref 0.4737
_reflns_Friedel_coverage 0.0
_reflns_limit_h_max 17
_reflns_limit_h_min 0
_reflns_limit_k_max 14
_reflns_limit_k_min 0
_reflns_limit_l_max 19
_reflns_limit_l_min 0
_reflns_number_gt 2007
_reflns_number_total 2687
_reflns_threshold_expression I>=2u(I)
_cod_data_source_file jf5002.cif
_cod_data_source_block 3DED_IAM_neutral
_cod_original_cell_volume 3434(23)
_cod_database_code 1572366
_diffrn_oxdiff_scatteringfactors_ed 'UCLA (2022) https://srv.mbi.ucla.edu/faes/data'
_olex2_refinement_description
;
1. Fixed Uiso
 At 1.2 times of:
  All C(H) groups
 At 1.5 times of:
  All C(H,H,H) groups
2.a Aromatic/amide H refined with riding coordinates:
 C010(H010), C012(H012), C013(H013)
2.b Idealised Me refined as rotating group:
 C007(H00a,H00b,H00c), C008(H00d,H00e,H00f), C009(H00g,H00h,H00i), C011(H01a,
 H01b,H01c), C014(H01d,H01e,H01f), C015(H01g,H01h,H01i)
;
_olex2_submission_special_instructions 'No special instructions were received'

loop_
_space_group_symop_id
_space_group_symop_operation_xyz
1 x,y,z
2 x+1/2,-y+1/2,-z
3 -x,y+1/2,-z+1/2
4 -x+1/2,-y,z+1/2
5 -x,-y,-z
6 -x-1/2,y-1/2,z
7 x,-y-1/2,z-1/2
8 x-1/2,y,-z-1/2

loop_
_atom_site_label
_atom_site_type_symbol
_atom_site_fract_x
_atom_site_fract_y
_atom_site_fract_z
_atom_site_U_iso_or_equiv
_atom_site_adp_type
_atom_site_occupancy
_atom_site_refinement_flags_posn
Fe01 Fe 0.64246(19) 0.7269(3) 0.74589(17) 0.0299(11) Uani 1.000000 .
O001 O 0.5951(6) 0.6577(9) 0.6464(5) 0.043(3) Uani 1.000000 .
O002 O 0.7009(6) 0.7998(9) 0.8349(5) 0.046(3) Uani 1.000000 .
O003 O 0.5724(5) 0.6403(9) 0.8216(5) 0.043(3) Uani 1.000000 .
O004 O 0.7065(5) 0.8182(8) 0.6688(5) 0.034(2) Uani 1.000000 .
O005 O 0.7391(5) 0.6267(8) 0.7527(5) 0.036(3) Uani 1.000000 .
O006 O 0.5425(5) 0.8252(9) 0.7485(5) 0.040(3) Uani 1.000000 .
C001 C 0.5959(7) 0.6881(11) 0.5732(6) 0.045(4) Uani 1.000000 .
C002 C 0.4969(6) 0.6520(10) 0.8511(5) 0.040(3) Uani 1.000000 .
C003 C 0.4696(5) 0.8225(9) 0.7858(6) 0.028(3) Uani 1.000000 .
C004 C 0.8066(6) 0.6263(9) 0.7965(6) 0.034(3) Uani 1.000000 .
C005 C 0.6932(6) 0.8332(9) 0.5917(5) 0.035(3) Uani 1.000000 .
C006 C 0.7767(6) 0.7875(9) 0.8647(5) 0.033(3) Uani 1.000000 .
C007 C 0.5502(8) 0.6232(12) 0.5125(6) 0.065(5) Uani 1.000000 .
H00a H 0.4809(8) 0.627(3) 0.522(2) 0.098(7) Uiso 1.000000 GR
H00b H 0.565(3) 0.648(2) 0.4521(6) 0.098(7) Uiso 1.000000 GR
H00c H 0.572(3) 0.5483(13) 0.520(2) 0.098(7) Uiso 1.000000 GR
C008 C 0.8682(7) 0.5383(10) 0.7900(8) 0.048(3) Uani 1.000000 .
H00d H 0.862(2) 0.505(2) 0.7311(12) 0.073(5) Uiso 1.000000 GR
H00e H 0.9344(7) 0.5628(11) 0.798(2) 0.073(5) Uiso 1.000000 GR
H00f H 0.8523(17) 0.4850(16) 0.8361(17) 0.073(5) Uiso 1.000000 GR
C009 C 0.4631(7) 0.5750(13) 0.9043(6) 0.064(5) Uani 1.000000 .
H00g H 0.3967(13) 0.592(2) 0.920(2) 0.097(7) Uiso 1.000000 GR
H00h H 0.466(3) 0.5051(14) 0.8734(12) 0.097(7) Uiso 1.000000 GR
H00i H 0.502(2) 0.572(3) 0.9584(15) 0.097(7) Uiso 1.000000 GR
C010 C 0.6400(7) 0.7721(12) 0.5421(6) 0.057(4) Uani 1.000000 .
H010 H 0.6329(7) 0.7901(12) 0.4785(6) 0.068(5) Uiso 1.000000 R
C011 C 0.7431(7) 0.9134(13) 0.5527(7) 0.063(5) Uani 1.000000 .
H01a H 0.7070(16) 0.941(3) 0.502(2) 0.094(7) Uiso 1.000000 GR
H01b H 0.754(3) 0.9719(19) 0.5957(12) 0.094(7) Uiso 1.000000 GR
H01c H 0.8050(15) 0.8854(14) 0.532(3) 0.094(7) Uiso 1.000000 GR
C012 C 0.4440(6) 0.7386(10) 0.8359(6) 0.041(3) Uani 1.000000 .
H012 H 0.3803(6) 0.7413(10) 0.8640(6) 0.049(4) Uiso 1.000000 R
C013 C 0.8313(7) 0.7054(11) 0.8488(6) 0.048(4) Uani 1.000000 .
H013 H 0.8946(7) 0.7025(11) 0.8777(6) 0.058(5) Uiso 1.000000 R
C014 C 0.8103(7) 0.8695(14) 0.9215(7) 0.077(6) Uani 1.000000 .
H01d H 0.8732(19) 0.849(2) 0.945(3) 0.115(9) Uiso 1.000000 GR
H01e H 0.816(4) 0.9375(16) 0.8882(11) 0.115(9) Uiso 1.000000 GR
H01f H 0.765(2) 0.879(3) 0.971(2) 0.115(9) Uiso 1.000000 GR
C015 C 0.4103(6) 0.9036(11) 0.7768(7) 0.046(3) Uani 1.000000 .
H01g H 0.4263(17) 0.944(2) 0.7227(15) 0.069(5) Uiso 1.000000 GR
H01h H 0.3447(7) 0.8760(11) 0.772(2) 0.069(5) Uiso 1.000000 GR
H01i H 0.4155(19) 0.9515(18) 0.8286(13) 0.069(5) Uiso 1.000000 GR

loop_
_atom_site_aniso_label
_atom_site_aniso_U_11
_atom_site_aniso_U_22
_atom_site_aniso_U_33
_atom_site_aniso_U_12
_atom_site_aniso_U_13
_atom_site_aniso_U_23
Fe01 0.0237(16) 0.044(3) 0.0224(15) -0.0027(16) -0.0036(12) 0.0012(16)
O001 0.040(5) 0.060(9) 0.028(4) -0.014(5) -0.013(3) 0.008(4)
O002 0.040(5) 0.061(10) 0.035(5) -0.010(5) -0.005(4) -0.022(5)
O003 0.029(4) 0.070(9) 0.029(4) -0.013(5) 0.002(3) -0.008(5)
O004 0.028(4) 0.033(8) 0.041(5) -0.012(4) 0.004(3) 0.010(4)
O005 0.026(4) 0.041(8) 0.043(4) 0.002(4) -0.011(4) -0.010(4)
O006 0.024(4) 0.049(8) 0.048(5) 0.005(4) 0.001(4) -0.001(5)
C001 0.039(6) 0.058(12) 0.037(6) -0.008(6) -0.007(5) 0.004(6)
C002 0.035(6) 0.057(11) 0.029(5) 0.021(6) 0.013(4) 0.008(5)
C003 0.015(5) 0.031(9) 0.038(5) -0.000(5) 0.005(4) -0.002(5)
C004 0.048(6) 0.023(9) 0.031(5) -0.001(5) -0.003(5) -0.009(5)
C005 0.050(6) 0.028(9) 0.027(5) -0.008(6) -0.003(4) 0.005(5)
C006 0.025(5) 0.039(10) 0.034(5) 0.004(5) -0.011(4) -0.011(5)
C007 0.077(9) 0.089(15) 0.031(6) 0.005(8) -0.028(6) -0.033(7)
C008 0.034(6) 0.026(10) 0.085(9) 0.014(6) -0.015(6) 0.006(7)
C009 0.049(7) 0.106(15) 0.038(6) -0.000(8) 0.018(5) 0.033(8)
C010 0.069(8) 0.078(13) 0.024(6) 0.002(8) 0.011(5) -0.019(6)
C011 0.045(6) 0.086(14) 0.059(7) 0.010(7) 0.000(6) 0.042(8)
C012 0.018(5) 0.035(10) 0.070(7) 0.009(5) 0.023(5) 0.002(6)
C013 0.037(6) 0.070(13) 0.037(6) 0.014(6) -0.019(5) -0.010(6)
C014 0.035(6) 0.139(18) 0.057(8) -0.031(8) -0.016(5) -0.048(9)
C015 0.024(5) 0.061(11) 0.054(7) 0.007(6) 0.007(5) 0.003(6)

loop_
_atom_type_symbol
_atom_type_scat_dispersion_real
_atom_type_scat_dispersion_imag
_atom_type_scat_Cromer_Mann_a1
_atom_type_scat_Cromer_Mann_a2
_atom_type_scat_Cromer_Mann_a3
_atom_type_scat_Cromer_Mann_a4
_atom_type_scat_Cromer_Mann_b1
_atom_type_scat_Cromer_Mann_b2
_atom_type_scat_Cromer_Mann_b3
_atom_type_scat_Cromer_Mann_b4
_atom_type_scat_Cromer_Mann_c
_atom_type_scat_source
_atom_type_scat_dispersion_source
C 0.00000 0.00000 0.60000 0.13600 0.54700 1.22500 40.93800 0.37400 3.27800 13.01300 0.00000 'Custom 4-Gaussian' custom
Fe 0.00000 0.00000 2.17700 0.56300 1.96600 2.45300 71.62100 0.38700 3.30700 18.67000 0.00000 'Custom 4-Gaussian' custom
H 0.00000 0.00000 0.12900 0.03600 0.12700 0.23600 37.73700 0.55300 3.77200 13.51800 0.00000 'Custom 4-Gaussian' custom
O 0.00000 0.00000 0.39200 0.14400 0.51100 0.93700 25.67500 0.30600 2.27200 8.27000 0.00000 'Custom 4-Gaussian' custom

loop_
_geom_angle_atom_site_label_1
_geom_angle_atom_site_label_2
_geom_angle_atom_site_label_3
_geom_angle
_geom_angle_site_symmetry_1
_geom_angle_site_symmetry_3
_geom_angle_publ_flag
O002 Fe01 O001 173.0(4) . . ?
O003 Fe01 O001 92.3(4) . . ?
O003 Fe01 O002 94.2(4) . . ?
O004 Fe01 O001 87.1(4) . . ?
O004 Fe01 O002 86.6(4) . . ?
O004 Fe01 O003 176.7(4) . . ?
O005 Fe01 O001 89.8(4) . . ?
O005 Fe01 O002 87.8(4) . . ?
O005 Fe01 O003 88.0(4) . . ?
O005 Fe01 O004 95.2(4) . . ?
O006 Fe01 O001 92.9(4) . . ?
O006 Fe01 O002 90.0(4) . . ?
O006 Fe01 O003 88.1(4) . . ?
O006 Fe01 O004 88.8(4) . . ?
O006 Fe01 O005 175.4(4) . . ?
C001 O001 Fe01 127.8(10) . . ?
C006 O002 Fe01 129.3(8) . . ?
C002 O003 Fe01 130.6(10) . . ?
C005 O004 Fe01 129.1(7) . . ?
C004 O005 Fe01 129.7(8) . . ?
C003 O006 Fe01 130.7(9) . . ?
C007 C001 O001 115.8(12) . . ?
C010 C001 O001 127.2(11) . . ?
C010 C001 C007 116.8(10) . . ?
C009 C002 O003 117.9(12) . . ?
C012 C002 O003 123.1(11) . . ?
C012 C002 C009 119.0(9) . . ?
C012 C003 O006 122.0(10) . . ?
C015 C003 O006 118.9(10) . . ?
C015 C003 C012 119.1(8) . . ?
C008 C004 O005 118.2(10) . . ?
C013 C004 O005 124.0(11) . . ?
C013 C004 C008 117.8(9) . . ?
C010 C005 O004 124.1(11) . . ?
C011 C005 O004 117.2(10) . . ?
C011 C005 C010 118.4(10) . . ?
C013 C006 O002 124.8(10) . . ?
C014 C006 O002 116.5(11) . . ?
C014 C006 C013 118.7(9) . . ?
H00a C007 C001 109.5 . . ?
H00b C007 C001 109.5 . . ?
H00b C007 H00a 109.5 . . ?
H00c C007 C001 109.5 . . ?
H00c C007 H00a 109.5 . . ?
H00c C007 H00b 109.5 . . ?
H00d C008 C004 109.5 . . ?
H00e C008 C004 109.5 . . ?
H00e C008 H00d 109.5 . . ?
H00f C008 C004 109.5 . . ?
H00f C008 H00d 109.5 . . ?
H00f C008 H00e 109.5 . . ?
H00g C009 C002 109.5 . . ?
H00h C009 C002 109.5 . . ?
H00h C009 H00g 109.5 . . ?
H00i C009 C002 109.5 . . ?
H00i C009 H00g 109.5 . . ?
H00i C009 H00h 109.5 . . ?
C005 C010 C001 122.2(10) . . ?
H010 C010 C001 118.9(6) . . ?
H010 C010 C005 118.9(7) . . ?
H01a C011 C005 109.5 . . ?
H01b C011 C005 109.5 . . ?
H01b C011 H01a 109.5 . . ?
H01c C011 C005 109.5 . . ?
H01c C011 H01a 109.5 . . ?
H01c C011 H01b 109.5 . . ?
C003 C012 C002 125.4(8) . . ?
H012 C012 C002 117.3(6) . . ?
H012 C012 C003 117.3(5) . . ?
C006 C013 C004 123.0(9) . . ?
H013 C013 C004 118.5(6) . . ?
H013 C013 C006 118.5(6) . . ?
H01d C014 C006 109.5 . . ?
H01e C014 C006 109.5 . . ?
H01e C014 H01d 109.5 . . ?
H01f C014 C006 109.5 . . ?
H01f C014 H01d 109.5 . . ?
H01f C014 H01e 109.5 . . ?
H01g C015 C003 109.5 . . ?
H01h C015 C003 109.5 . . ?
H01h C015 H01g 109.5 . . ?
H01i C015 C003 109.5 . . ?
H01i C015 H01g 109.5 . . ?
H01i C015 H01h 109.5 . . ?

loop_
_geom_bond_atom_site_label_1
_geom_bond_atom_site_label_2
_geom_bond_distance
_geom_bond_site_symmetry_2
_geom_bond_publ_flag
Fe01 O001 2.026(11) . ?
Fe01 O002 1.985(10) . ?
Fe01 O003 2.023(11) . ?
Fe01 O004 2.029(10) . ?
Fe01 O005 2.015(12) . ?
Fe01 O006 2.033(12) . ?
O001 C001 1.277(13) . ?
O002 C006 1.274(13) . ?
O003 C002 1.267(12) . ?
O004 C005 1.305(13) . ?
O005 C004 1.264(12) . ?
O006 C003 1.278(12) . ?
C001 C007 1.505(16) . ?
C001 C010 1.42(2) . ?
C002 C009 1.458(18) . ?
C002 C012 1.449(17) . ?
C003 C012 1.460(17) . ?
C003 C015 1.435(17) . ?
C004 C008 1.526(17) . ?
C004 C013 1.428(17) . ?
C005 C010 1.422(17) . ?
C005 C011 1.478(18) . ?
C006 C013 1.418(17) . ?
C006 C014 1.543(17) . ?
C007 H00a 1.0770 . ?
C007 H00b 1.0770 . ?
C007 H00c 1.0770 . ?
C008 H00d 1.0770 . ?
C008 H00e 1.0770 . ?
C008 H00f 1.0770 . ?
C009 H00g 1.0770 . ?
C009 H00h 1.0770 . ?
C009 H00i 1.0770 . ?
C010 H010 1.0830 . ?
C011 H01a 1.0770 . ?
C011 H01b 1.0770 . ?
C011 H01c 1.0770 . ?
C012 H012 1.0830 . ?
C013 H013 1.0830 . ?
C014 H01d 1.0770 . ?
C014 H01e 1.0770 . ?
C014 H01f 1.0770 . ?
C015 H01g 1.0770 . ?
C015 H01h 1.0770 . ?
C015 H01i 1.0770 . ?

loop_
_geom_torsion_atom_site_label_1
_geom_torsion_atom_site_label_2
_geom_torsion_atom_site_label_3
_geom_torsion_atom_site_label_4
_geom_torsion
_geom_torsion_site_symmetry_1
_geom_torsion_site_symmetry_2
_geom_torsion_site_symmetry_3
_geom_torsion_site_symmetry_4
_geom_torsion_publ_flag
Fe01 O001 C001 C007 -176.0(10) . . . . ?
Fe01 O001 C001 C010 8.8(13) . . . . ?
Fe01 O002 C006 C013 -11.6(13) . . . . ?
Fe01 O002 C006 C014 167.9(11) . . . . ?
Fe01 O003 C002 C009 179.6(11) . . . . ?
Fe01 O003 C002 C012 -1.8(11) . . . . ?
Fe01 O004 C005 C010 -13.0(12) . . . . ?
Fe01 O004 C005 C011 172.7(10) . . . . ?
Fe01 O005 C004 C008 178.6(9) . . . . ?
Fe01 O005 C004 C013 -4.7(12) . . . . ?
Fe01 O006 C003 C012 -1.5(11) . . . . ?
Fe01 O006 C003 C015 179.8(9) . . . . ?
O001 C001 C010 C005 1.9(16) . . . . ?
O002 C006 C013 C004 0.1(14) . . . . ?
O003 C002 C012 C003 -0.0(14) . . . . ?
O004 C005 C010 C001 0.2(14) . . . . ?
O005 C004 C013 C006 8.2(13) . . . . ?
O006 C003 C012 C002 1.7(13) . . . . ?
C001 C010 C005 C011 174.4(13) . . . . ?
C002 C012 C003 C015 -179.5(12) . . . . ?
C004 C013 C006 C014 -179.4(12) . . . . ?
